data_4004018
loop_
_publ_author_name
'Li, Xiaotong'
'Traor\'e, Boubacar'
'Kepenekian, Mika\"el'
'Li, Linda'
'Stoumpos, Constantinos C.'
'Guo, Peijun'
'Even, Jacky'
'Katan, Claudine'
'Kanatzidis, Mercouri G.'

_publ_section_title
;
 Bismuth/Silver-Based Two-Dimensional Iodide Double and One-Dimensional Bi
 Perovskites: Interplay between Structural and Electronic Dimensions
;
_journal_name_full 'Chemistry of Materials'
_journal_paper_doi 10.1021/acs.chemmater.1c01952
_journal_year 2021
_chemical_formula_moiety '2(Ag0.5 Bi0.5 I4), 2(C6 H10 N2), H2 O'
_chemical_formula_sum 'C12 H22 Ag Bi I8 N4 O'
_chemical_formula_weight 1570.38
_space_group_crystal_system triclinic
_space_group_IT_number 1
_space_group_name_Hall 'P 1'
_space_group_name_H-M_alt 'P 1'
_atom_sites_solution_hydrogens mixed
_atom_sites_solution_primary direct
_audit_creation_date 2021-05-08
_audit_creation_method
;
Olex2 1.3
(compiled 2020.06.28 svn.raecde09e for OlexSys, GUI svn.r6132)
;
_cell_angle_alpha 86.3032(12)
_cell_angle_beta 88.2019(11)
_cell_angle_gamma 88.8251(10)
_cell_formula_units_Z 2
_cell_length_a 8.5577(2)
_cell_length_b 9.7387(2)
_cell_length_c 18.5585(4)
_cell_measurement_reflns_used 9922
_cell_measurement_temperature 273.15
_cell_measurement_theta_max 30.04
_cell_measurement_theta_min 2.30
_cell_volume 1542.44(6)
_computing_cell_refinement APEX-2
_computing_data_collection APEX-2
_computing_data_reduction APEX-2
_computing_molecular_graphics 'Olex2 1.3 (Dolomanov et al., 2009)'
_computing_publication_material 'Olex2 1.3 (Dolomanov et al., 2009)'
_computing_structure_refinement 'XL  (Sheldrick, 2008)'
_computing_structure_solution 'XS  (Sheldrick, 2008)'
_diffrn_ambient_temperature 273.15
_diffrn_measured_fraction_theta_full 1.000
_diffrn_measured_fraction_theta_max 0.996
_diffrn_measurement_device_type 'Bruker APEX-II CCD'
_diffrn_measurement_method '\f and \w scans'
_diffrn_radiation_type MoK\a
_diffrn_radiation_wavelength 0.71073
_diffrn_reflns_av_R_equivalents 0.0312
_diffrn_reflns_av_unetI/netI 0.0464
_diffrn_reflns_Laue_measured_fraction_full 1.000
_diffrn_reflns_Laue_measured_fraction_max 0.996
_diffrn_reflns_limit_h_max 12
_diffrn_reflns_limit_h_min -12
_diffrn_reflns_limit_k_max 13
_diffrn_reflns_limit_k_min -13
_diffrn_reflns_limit_l_max 26
_diffrn_reflns_limit_l_min -26
_diffrn_reflns_number 34389
_diffrn_reflns_point_group_measured_fraction_full 0.986
_diffrn_reflns_point_group_measured_fraction_max 0.968
_diffrn_reflns_theta_full 25.242
_diffrn_reflns_theta_max 30.136
_diffrn_reflns_theta_min 1.100
_diffrn_source_current 0.97
_diffrn_source_power 0.0485
_diffrn_source_voltage 50.0
_diffrn_standards_number 0
_exptl_absorpt_coefficient_mu 14.349
_exptl_absorpt_correction_T_max 0.7460
_exptl_absorpt_correction_T_min 0.4835
_exptl_absorpt_correction_type numerical
_exptl_absorpt_process_details APEX-2
_exptl_crystal_colour red
_exptl_crystal_colour_primary red
_exptl_crystal_density_diffrn 3.381
_exptl_crystal_description rectangular
_exptl_crystal_F_000 1368
_exptl_crystal_size_max 0.355
_exptl_crystal_size_mid 0.266
_exptl_crystal_size_min 0.16
_exptl_transmission_factor_max 0.7460
_exptl_transmission_factor_min 0.4835
_refine_diff_density_max 1.953
_refine_diff_density_min -1.906
_refine_diff_density_rms 0.241
_refine_ls_abs_structure_details
;
 Flack x determined using 6080 quotients [(I+)-(I-)]/[(I+)+(I-)]
 (Parsons, Flack and Wagner, Acta Cryst. B69 (2013) 249-259).
;
_refine_ls_abs_structure_Flack 0.480(15)
_refine_ls_extinction_method none
_refine_ls_goodness_of_fit_ref 0.983
_refine_ls_hydrogen_treatment constr
_refine_ls_matrix_type full
_refine_ls_number_parameters 317
_refine_ls_number_reflns 17621
_refine_ls_number_restraints 32
_refine_ls_restrained_S_all 0.985
_refine_ls_R_factor_all 0.0474
_refine_ls_R_factor_gt 0.0366
_refine_ls_shift/su_max 0.000
_refine_ls_shift/su_mean 0.000
_refine_ls_structure_factor_coef Fsqd
_refine_ls_weighting_details 'w=1/[\s^2^(Fo^2^)+(0.0599P)^2^+4.1700P] where P=(Fo^2^+2Fc^2^)/3'
_refine_ls_weighting_scheme calc
_refine_ls_wR_factor_gt 0.1043
_refine_ls_wR_factor_ref 0.1138
_reflns_Friedel_coverage 0.944
_reflns_Friedel_fraction_full 0.973
_reflns_Friedel_fraction_max 0.941
_reflns_number_gt 14311
_reflns_number_total 17621
_reflns_threshold_expression 'I > 2\s(I)'
_cod_data_source_file cm1c01952_si_002.cif
_cod_data_source_block xl200701f
_cod_database_code 4004018
_shelx_shelxl_version_number 2014/7
_shelx_space_group_comment
;
The symmetry employed for this shelxl refinement is uniquely defined
by the following loop, which should always be used as a source of
symmetry information in preference to the above space-group names.
They are only intended as comments.
;
_shelx_estimated_absorpt_t_max 0.207
_shelx_estimated_absorpt_t_min 0.080
_olex2_refinement_description
;
0. The close distance between H1F and H5A is due to the strong hydrogen bonding.
1. Fixed Uiso
 At 1.2 times of:
  All C(H) groups, All C(H,H) groups, All N(H) groups, All N(H,H,H) groups
 At 1.5 times of:
  All O(H,H) groups
2. Restrained distances
 C2-C4 = C4-N2
 1.33 with sigma of 0.02
 C8-C12 = C12-C11
 1.33 with sigma of 0.02
 N4-C9 = C9-C8 = C8-C12 = C12-C11 = N4-C10 = C3-C5 = C2-C3 = C2-C4 = N2-C4 =
 C6-N2 = C6-C5 = C16-C14 = C15-C14 = N6-C15 = N6-C18 = C18-C17 = C17-C16 = N8-
 C22 = N8-C21 = C21-C20 = C24-C20 = C24-C23 = C23-C22
 1.33 with sigma of 0.02
 C2-N2
 2.304 with sigma of 0.04
 C8-C11
 2.304 with sigma of 0.04
3. Uiso/Uaniso restraints and constraints
Uiso(N7) = Uiso(C19) = Uiso(C20) = Uiso(C21) = Uiso(C22) = Uiso(C23) = Uiso(C24)
Uiso(N5) = Uiso(N6) = Uiso(C13) = Uiso(C14) = Uiso(C15) = Uiso(C16) = Uiso(C17)
= Uiso(C18)
Uiso(N1) = Uiso(C2) = Uiso(C1) = Uiso(C5) = Uiso(C3) = Uiso(C4) = Uiso(N2) =
Uiso(C6)
Uiso(N7) = Uiso(N8) = Uiso(C19) = Uiso(C20) = Uiso(C21) = Uiso(C22) = Uiso(C23)
= Uiso(C24)
Uiso(N3) = Uiso(N4) = Uiso(C7) = Uiso(C8) = Uiso(C9) = Uiso(C10) = Uiso(C11) =
Uiso(C12)
4. Others
 Fixed Sof: Ag1(0.5) Ag2(0.5) Ag4(0.5) Ag3(0.5)
5.a Free rotating group:
 O1(H1F,H1G), O2(H2B,H2C)
5.b Secondary CH2 refined with riding coordinates:
 C1(H1D,H1E), C7(H7A,H7B), C19(H19A,H19B), C13(H13A,H13B)
5.c Aromatic/amide H refined with riding coordinates:
 N2(H2), N4(H4), C12(H12), C23(H23), C9(H9), C6(H6), N6(H6A), C3(H3), C24(H24),
  C16(H16), C15(H15), C21(H21), C10(H10), C11(H11), C2(H2A), C4(H4A), C18(H18),
 C17(H17), N8(H8), C22(H22)
5.d Idealised Me refined as rotating group:
 N3(H3A,H3B,H3C), N1(H1A,H1B,H1C), N7(H7C,H7D,H7E), N5(H5A,H5B,H5C)
;
_olex2_submission_special_instructions 'No special instructions were received'

loop_
_space_group_symop_operation_xyz
'x, y, z'

loop_
_atom_site_label
_atom_site_type_symbol
_atom_site_fract_x
_atom_site_fract_y
_atom_site_fract_z
_atom_site_U_iso_or_equiv
_atom_site_adp_type
_atom_site_occupancy
_atom_site_site_symmetry_order
_atom_site_calc_flag
_atom_site_refinement_flags_posn
_atom_site_refinement_flags_adp
_atom_site_refinement_flags_occupancy
_atom_site_disorder_assembly
_atom_site_disorder_group
Bi1 Bi -0.10918(5) 0.30793(5) 0.29624(3) 0.03009(19) Uani 1 1 d . . . . .
Bi2 Bi 0.14453(5) -0.12555(5) -0.22224(3) 0.03051(19) Uani 1 1 d . . . . .
I1 I -0.35477(15) 0.08279(15) 0.31338(8) 0.0403(4) Uani 1 1 d . . . . .
I2 I -0.05987(17) 0.23330(17) 0.13588(8) 0.0423(4) Uani 1 1 d . . . . .
I3 I 0.14218(15) 0.10505(15) 0.33939(8) 0.0383(3) Uani 1 1 d . . . . .
I4 I -0.10667(15) 0.07757(15) -0.26515(8) 0.0387(3) Uani 1 1 d . . . . .
I5 I 0.39028(15) 0.09923(15) -0.23951(8) 0.0398(4) Uani 1 1 d . . . . .
I6 I -0.16247(19) 0.37542(18) 0.45293(8) 0.0478(4) Uani 1 1 d . . . . .
I7 I -0.09991(16) -0.35430(16) -0.19945(10) 0.0459(4) Uani 1 1 d . . . . .
I8 I 0.13521(16) 0.53686(16) 0.27366(10) 0.0454(4) Uani 1 1 d . . . . .
I9 I -0.37787(16) 0.52502(17) 0.25654(10) 0.0480(4) Uani 1 1 d . . . . .
I10 I 0.19743(19) -0.19387(18) -0.37884(8) 0.0473(4) Uani 1 1 d . . . . .
I11 I 0.09493(17) -0.05122(17) -0.06210(8) 0.0430(4) Uani 1 1 d . . . . .
I12 I -0.58680(17) 0.76999(17) 0.42549(8) 0.0437(4) Uani 1 1 d . . . . .
I13 I 0.41343(17) -0.34279(17) -0.18247(10) 0.0490(4) Uani 1 1 d . . . . .
I14 I 0.62242(17) -0.58743(17) -0.35120(8) 0.0435(4) Uani 1 1 d . . . . .
I15 I 0.68339(19) -0.71076(16) -0.07494(8) 0.0465(4) Uani 1 1 d . . . . .
I16 I -0.64768(19) 0.89303(16) 0.14896(8) 0.0469(4) Uani 1 1 d . . . . .
Ag1 Ag 0.6282(13) -0.5823(10) -0.2058(6) 0.0564(16) Uani 0.5 1 d . . P . .
Ag2 Ag -0.6054(10) 0.7553(7) 0.2791(5) 0.0522(14) Uani 0.5 1 d . . P . .
N3 N 0.3683(19) 0.2515(19) 0.1890(10) 0.0408(15) Uiso 1 1 d . . . . .
H3A H 0.2940 0.1914 0.1823 0.049 Uiso 1 1 calc R U . . .
H3B H 0.3248 0.3284 0.2045 0.049 Uiso 1 1 calc R U . . .
H3C H 0.4338 0.2156 0.2218 0.049 Uiso 1 1 calc R U . . .
N1 N 0.669(2) 0.934(2) -0.1157(11) 0.0470(16) Uiso 1 1 d . . . . .
H1A H 0.6240 1.0062 -0.1390 0.056 Uiso 1 1 calc R U . . .
H1B H 0.6648 0.8611 -0.1423 0.056 Uiso 1 1 calc R U . . .
H1C H 0.7680 0.9519 -0.1079 0.056 Uiso 1 1 calc R U . . .
N2 N 0.8286(17) 0.7943(13) 0.1054(8) 0.0470(16) Uiso 1 1 d D . . . .
H2 H 0.8672 0.8331 0.1410 0.056 Uiso 1 1 calc R U . . .
C8 C 0.355(2) 0.3745(18) 0.0689(11) 0.0408(15) Uiso 1 1 d D . . . .
N7 N 0.193(2) 0.4268(19) 0.7015(10) 0.0513(17) Uiso 1 1 d . . . . .
H7C H 0.2652 0.4891 0.6882 0.062 Uiso 1 1 calc R U . . .
H7D H 0.2404 0.3505 0.7197 0.062 Uiso 1 1 calc R U . . .
H7E H 0.1285 0.4600 0.7347 0.062 Uiso 1 1 calc R U . . .
C5 C 0.678(3) 0.810(2) 0.0047(12) 0.0470(16) Uiso 1 1 d D . . . .
N4 N 0.1969(16) 0.4173(12) -0.0324(8) 0.0408(15) Uiso 1 1 d D . . . .
H4 H 0.1510 0.3864 -0.0685 0.049 Uiso 1 1 calc R U . . .
C20 C 0.205(3) 0.354(2) 0.5769(13) 0.0513(17) Uiso 1 1 d D . . . .
N5 N 0.8305(19) 0.7433(19) 0.3736(9) 0.0470(15) Uiso 1 1 d . . . . .
H5A H 0.8760 0.7720 0.3317 0.056 Uiso 1 1 calc R U . . .
H5B H 0.7377 0.7852 0.3784 0.056 Uiso 1 1 calc R U . . .
H5C H 0.8178 0.6527 0.3746 0.056 Uiso 1 1 calc R U . . .
C1 C 0.584(3) 0.904(3) -0.0454(13) 0.0470(16) Uiso 1 1 d . . . . .
H1D H 0.4856 0.8605 -0.0538 0.056 Uiso 1 1 calc R U . . .
H1E H 0.5608 0.9891 -0.0229 0.056 Uiso 1 1 calc R U . . .
C7 C 0.456(2) 0.284(2) 0.1195(12) 0.0408(15) Uiso 1 1 d . . . . .
H7A H 0.4840 0.1988 0.0971 0.049 Uiso 1 1 calc R U . . .
H7B H 0.5516 0.3306 0.1286 0.049 Uiso 1 1 calc R U . . .
C12 C 0.337(2) 0.5118(17) 0.0805(10) 0.0408(15) Uiso 1 1 d D . . . .
H12 H 0.3800 0.5454 0.1212 0.049 Uiso 1 1 calc R U . . .
C23 C 0.351(2) 0.422(2) 0.4712(11) 0.0513(17) Uiso 1 1 d D . . . .
H23 H 0.3814 0.4946 0.4390 0.062 Uiso 1 1 calc R U . . .
C14 C 0.830(3) 0.8250(19) 0.4970(12) 0.0470(15) Uiso 1 1 d D . . . .
C9 C 0.284(2) 0.3263(19) 0.0110(10) 0.0408(15) Uiso 1 1 d D . . . .
H9 H 0.2932 0.2340 0.0011 0.049 Uiso 1 1 calc R U . . .
C6 C 0.747(2) 0.870(2) 0.0594(10) 0.0470(16) Uiso 1 1 d D . . . .
H6 H 0.7359 0.9639 0.0640 0.056 Uiso 1 1 calc R U . . .
N6 N 0.6759(19) 0.7742(16) 0.6006(9) 0.0470(15) Uiso 1 1 d D . . . .
H6A H 0.6321 0.7157 0.6311 0.056 Uiso 1 1 calc R U . . .
C3 C 0.698(2) 0.669(2) -0.0024(11) 0.0470(16) Uiso 1 1 d D . . . .
H3 H 0.6448 0.6260 -0.0374 0.056 Uiso 1 1 calc R U . . .
C24 C 0.266(3) 0.453(3) 0.5289(12) 0.0513(17) Uiso 1 1 d D . . . .
H24 H 0.2467 0.5451 0.5372 0.062 Uiso 1 1 calc R U . . .
C16 C 0.811(2) 0.9635(18) 0.5035(10) 0.0470(15) Uiso 1 1 d D . . . .
H16 H 0.8586 1.0262 0.4704 0.056 Uiso 1 1 calc R U . . .
C15 C 0.769(2) 0.730(2) 0.5464(11) 0.0470(15) Uiso 1 1 d D . . . .
H15 H 0.7914 0.6363 0.5430 0.056 Uiso 1 1 calc R U . . .
C21 C 0.249(2) 0.221(2) 0.5618(10) 0.0513(17) Uiso 1 1 d D . . . .
H21 H 0.2127 0.1482 0.5925 0.062 Uiso 1 1 calc R U . . .
C19 C 0.108(3) 0.396(3) 0.6402(13) 0.0513(17) Uiso 1 1 d . . . . .
H19A H 0.0454 0.4765 0.6251 0.062 Uiso 1 1 calc R U . . .
H19B H 0.0361 0.3226 0.6545 0.062 Uiso 1 1 calc R U . . .
C13 C 0.933(3) 0.777(2) 0.4349(12) 0.0470(15) Uiso 1 1 d . . . . .
H13A H 1.0046 0.8489 0.4185 0.056 Uiso 1 1 calc R U . . .
H13B H 0.9931 0.6962 0.4510 0.056 Uiso 1 1 calc R U . . .
C10 C 0.1807(19) 0.5509(15) -0.0212(9) 0.0408(15) Uiso 1 1 d D . . . .
H10 H 0.1180 0.6090 -0.0502 0.049 Uiso 1 1 calc R U . . .
C11 C 0.2595(17) 0.5990(17) 0.0345(9) 0.0408(15) Uiso 1 1 d D . . . .
H11 H 0.2594 0.6930 0.0408 0.049 Uiso 1 1 calc R U . . .
C2 C 0.798(2) 0.5943(19) 0.0443(9) 0.0470(16) Uiso 1 1 d D . . . .
H2A H 0.8253 0.5029 0.0376 0.056 Uiso 1 1 calc R U . . .
C4 C 0.855(2) 0.6613(15) 0.1001(9) 0.0470(16) Uiso 1 1 d D . . . .
H4A H 0.9131 0.6124 0.1351 0.056 Uiso 1 1 calc R U . . .
C18 C 0.651(2) 0.9125(16) 0.6069(9) 0.0470(15) Uiso 1 1 d D . . . .
H18 H 0.5872 0.9435 0.6441 0.056 Uiso 1 1 calc R U . . .
C17 C 0.7229(18) 1.0062(17) 0.5573(8) 0.0470(15) Uiso 1 1 d D . . . .
H17 H 0.7087 1.1001 0.5622 0.056 Uiso 1 1 calc R U . . .
N8 N 0.3453(16) 0.1910(15) 0.5018(7) 0.0513(17) Uiso 1 1 d D . . . .
H8 H 0.3726 0.1076 0.4941 0.062 Uiso 1 1 calc R U . . .
C22 C 0.394(2) 0.2978(17) 0.4563(10) 0.0513(17) Uiso 1 1 d D . . . .
H22 H 0.4571 0.2824 0.4157 0.062 Uiso 1 1 calc R U . . .
O1 O 0.957(2) 0.873(2) 0.2265(11) 0.060(5) Uiso 1 1 d G . . . .
H1F H 0.8736 0.8798 0.2520 0.090 Uiso 1 1 d G U . . .
H1G H 0.9676 0.9517 0.2047 0.090 Uiso 1 1 d G U . . .
O2 O 0.084(2) 0.309(2) -0.1543(10) 0.057(4) Uiso 1 1 d G . . . .
H2B H 0.0290 0.2691 -0.1205 0.086 Uiso 1 1 d G U . . .
H2C H 0.0213 0.3218 -0.1890 0.086 Uiso 1 1 d G U . . .
Ag4 Ag 0.6410(17) -0.6160(17) -0.2095(7) 0.120(5) Uani 0.5 1 d . . P . .
Ag3 Ag -0.5878(13) 0.8017(9) 0.2826(6) 0.082(2) Uani 0.5 1 d . . P . .

loop_
_atom_site_aniso_label
_atom_site_aniso_U_11
_atom_site_aniso_U_22
_atom_site_aniso_U_33
_atom_site_aniso_U_23
_atom_site_aniso_U_13
_atom_site_aniso_U_12
Bi1 0.0278(4) 0.0294(5) 0.0329(5) -0.0011(4) -0.0004(3) -0.0009(3)
Bi2 0.0294(4) 0.0294(5) 0.0327(5) -0.0025(4) 0.0003(3) -0.0001(3)
I1 0.0304(6) 0.0350(8) 0.0549(10) 0.0057(7) -0.0036(6) -0.0075(6)
I2 0.0464(8) 0.0500(10) 0.0301(8) -0.0019(7) -0.0002(6) 0.0022(7)
I3 0.0338(6) 0.0397(8) 0.0410(8) 0.0019(6) -0.0077(6) 0.0059(6)
I4 0.0351(7) 0.0402(8) 0.0403(8) 0.0001(7) -0.0065(6) 0.0068(6)
I5 0.0327(7) 0.0335(8) 0.0529(10) 0.0047(7) -0.0033(6) -0.0070(6)
I6 0.0636(10) 0.0472(10) 0.0330(9) -0.0082(7) 0.0040(7) -0.0029(8)
I7 0.0365(7) 0.0349(8) 0.0664(12) -0.0065(8) 0.0075(7) -0.0095(6)
I8 0.0336(7) 0.0364(9) 0.0662(12) -0.0042(8) 0.0058(7) -0.0114(6)
I9 0.0367(7) 0.0450(10) 0.0629(11) -0.0084(8) -0.0122(7) 0.0126(7)
I10 0.0657(10) 0.0441(9) 0.0324(9) -0.0082(7) 0.0033(7) 0.0007(8)
I11 0.0494(8) 0.0497(10) 0.0297(8) -0.0018(7) -0.0013(6) 0.0041(7)
I12 0.0471(8) 0.0473(9) 0.0363(8) 0.0005(7) 0.0020(6) -0.0075(7)
I13 0.0389(8) 0.0444(10) 0.0647(12) -0.0109(8) -0.0133(7) 0.0131(7)
I14 0.0464(8) 0.0478(9) 0.0359(8) 0.0010(7) 0.0032(6) -0.0075(7)
I15 0.0649(10) 0.0387(9) 0.0355(8) -0.0027(7) 0.0046(7) -0.0007(7)
I16 0.0633(9) 0.0399(9) 0.0370(9) -0.0020(7) 0.0027(7) -0.0014(7)
Ag1 0.068(3) 0.064(3) 0.036(2) -0.001(2) -0.001(2) 0.024(3)
Ag2 0.056(2) 0.054(3) 0.047(2) 0.003(2) -0.0084(16) -0.004(2)
Ag4 0.098(6) 0.213(14) 0.046(4) 0.032(6) -0.012(4) -0.002(7)
Ag3 0.113(5) 0.091(6) 0.040(3) 0.013(4) -0.014(3) -0.010(4)

loop_
_atom_type_symbol
_atom_type_description
_atom_type_scat_dispersion_real
_atom_type_scat_dispersion_imag
_atom_type_scat_source
C C 0.0033 0.0016 'International Tables Vol C Tables 4.2.6.8 and 6.1.1.4'
H H 0.0000 0.0000 'International Tables Vol C Tables 4.2.6.8 and 6.1.1.4'
Ag Ag -0.8971 1.1015 'International Tables Vol C Tables 4.2.6.8 and 6.1.1.4'
Bi Bi -4.1077 10.2566 'International Tables Vol C Tables 4.2.6.8 and 6.1.1.4'
I I -0.4742 1.8119 'International Tables Vol C Tables 4.2.6.8 and 6.1.1.4'
N N 0.0061 0.0033 'International Tables Vol C Tables 4.2.6.8 and 6.1.1.4'
O O 0.0106 0.0060 'International Tables Vol C Tables 4.2.6.8 and 6.1.1.4'

loop_
_exptl_crystal_face_index_h
_exptl_crystal_face_index_k
_exptl_crystal_face_index_l
_exptl_crystal_face_perp_dist
1.00 0.00 0.00 0.1280
-1.00 0.00 -1.00 0.1600
1.00 0.00 1.00 0.1270
1.00 -1.00 -1.00 0.0800
-1.00 1.00 1.00 0.0680
0.00 1.00 1.00 0.0500
-1.00 -1.00 1.00 0.1210
1.00 1.00 0.00 0.1370
-1.00 -1.00 0.00 0.1290
0.00 -1.00 1.00 0.1120
0.00 1.00 -1.00 0.0600
-1.00 -1.00 -1.00 0.1300
0.00 -1.00 0.00 0.0940

loop_
_geom_angle_atom_site_label_1
_geom_angle_atom_site_label_2
_geom_angle_atom_site_label_3
_geom_angle
_geom_angle_site_symmetry_1
_geom_angle_site_symmetry_3
_geom_angle_publ_flag
I1 Bi1 I2 87.73(5) . . ?
I1 Bi1 I8 178.09(5) . . ?
I1 Bi1 I9 89.13(4) . . ?
I2 Bi1 I9 92.48(5) . . ?
I3 Bi1 I1 90.82(4) . . ?
I3 Bi1 I2 89.62(4) . . ?
I3 Bi1 I6 90.35(5) . . ?
I3 Bi1 I8 90.22(4) . . ?
I3 Bi1 I9 177.90(5) . . ?
I6 Bi1 I1 90.98(5) . . ?
I6 Bi1 I2 178.71(4) . . ?
I6 Bi1 I8 90.62(5) . . ?
I6 Bi1 I9 87.55(5) . . ?
I8 Bi1 I2 90.66(5) . . ?
I8 Bi1 I9 89.90(4) . . ?
I4 Bi2 I5 90.82(4) . . ?
I4 Bi2 I7 90.26(4) . . ?
I4 Bi2 I10 90.50(5) . . ?
I4 Bi2 I11 89.50(4) . . ?
I4 Bi2 I13 178.00(5) . . ?
I5 Bi2 I7 178.05(5) . . ?
I5 Bi2 I11 87.86(5) . . ?
I5 Bi2 I13 89.07(4) . . ?
I7 Bi2 I11 90.52(5) . . ?
I7 Bi2 I13 89.91(5) . . ?
I10 Bi2 I5 91.07(5) . . ?
I10 Bi2 I7 90.55(5) . . ?
I10 Bi2 I11 178.93(5) . . ?
I10 Bi2 I13 87.51(5) . . ?
I11 Bi2 I13 92.49(5) . . ?
Bi2 I7 Ag1 169.7(2) . 1_455 ?
Bi1 I8 Ag2 169.97(19) . 1_655 ?
Bi1 I9 Ag3 153.23(18) . . ?
Ag2 I9 Bi1 157.06(19) . . ?
Ag2 I9 Ag3 7.3(2) . . ?
Ag3 I12 Ag2 10.2(2) . . ?
Ag1 I13 Bi2 155.7(2) . . ?
Ag4 I14 Ag1 7.5(5) . . ?
Ag4 I15 Ag1 7.4(5) . . ?
Ag3 I16 Ag2 10.3(2) . . ?
I13 Ag1 I7 83.6(3) . 1_655 ?
I14 Ag1 I7 97.4(4) . 1_655 ?
I14 Ag1 I13 100.3(3) . . ?
I14 Ag1 I15 150.0(3) . . ?
I15 Ag1 I7 96.0(4) . 1_655 ?
I15 Ag1 I13 107.8(3) . . ?
I9 Ag2 I8 86.26(18) . 1_455 ?
I12 Ag2 I8 100.2(3) . 1_455 ?
I12 Ag2 I9 99.8(3) . . ?
I16 Ag2 I8 99.2(3) . 1_455 ?
I16 Ag2 I9 107.7(3) . . ?
I16 Ag2 I12 147.2(3) . . ?
H3A N3 H3B 109.5 . . ?
H3A N3 H3C 109.5 . . ?
H3B N3 H3C 109.5 . . ?
C7 N3 H3A 109.5 . . ?
C7 N3 H3B 109.5 . . ?
C7 N3 H3C 109.5 . . ?
H1A N1 H1B 109.5 . . ?
H1A N1 H1C 109.5 . . ?
H1B N1 H1C 109.5 . . ?
C1 N1 H1A 109.5 . . ?
C1 N1 H1B 109.5 . . ?
C1 N1 H1C 109.5 . . ?
C6 N2 H2 118.4 . . ?
C6 N2 C4 123.2(17) . . ?
C4 N2 H2 118.4 . . ?
C12 C8 C7 119.1(17) . . ?
C9 C8 C7 123.0(17) . . ?
C9 C8 C12 117.9(18) . . ?
H7C N7 H7D 109.5 . . ?
H7C N7 H7E 109.5 . . ?
H7D N7 H7E 109.5 . . ?
C19 N7 H7C 109.5 . . ?
C19 N7 H7D 109.5 . . ?
C19 N7 H7E 109.5 . . ?
C6 C5 C1 116.7(19) . . ?
C6 C5 C3 120(2) . . ?
C3 C5 C1 123.6(19) . . ?
C9 N4 H4 118.4 . . ?
C10 N4 H4 118.4 . . ?
C10 N4 C9 123.2(15) . . ?
C24 C20 C21 114(2) . . ?
C24 C20 C19 119(2) . . ?
C21 C20 C19 126.5(19) . . ?
H5A N5 H5B 109.5 . . ?
H5A N5 H5C 109.5 . . ?
H5B N5 H5C 109.5 . . ?
C13 N5 H5A 109.5 . . ?
C13 N5 H5B 109.5 . . ?
C13 N5 H5C 109.5 . . ?
N1 C1 C5 111.7(19) . . ?
N1 C1 H1D 109.3 . . ?
N1 C1 H1E 109.3 . . ?
C5 C1 H1D 109.3 . . ?
C5 C1 H1E 109.3 . . ?
H1D C1 H1E 108.0 . . ?
N3 C7 C8 109.9(17) . . ?
N3 C7 H7A 109.7 . . ?
N3 C7 H7B 109.7 . . ?
C8 C7 H7A 109.7 . . ?
C8 C7 H7B 109.7 . . ?
H7A C7 H7B 108.2 . . ?
C8 C12 H12 119.1 . . ?
C11 C12 C8 121.7(18) . . ?
C11 C12 H12 119.1 . . ?
C24 C23 H23 117.7 . . ?
C22 C23 H23 117.7 . . ?
C22 C23 C24 125(2) . . ?
C16 C14 C13 118.1(17) . . ?
C15 C14 C16 123(2) . . ?
C15 C14 C13 119.0(19) . . ?
C8 C9 N4 118.7(17) . . ?
C8 C9 H9 120.7 . . ?
N4 C9 H9 120.7 . . ?
N2 C6 C5 119.8(19) . . ?
N2 C6 H6 120.1 . . ?
C5 C6 H6 120.1 . . ?
C15 N6 H6A 120.0 . . ?
C15 N6 C18 120.1(18) . . ?
C18 N6 H6A 120.0 . . ?
C5 C3 H3 120.7 . . ?
C5 C3 C2 118.6(19) . . ?
C2 C3 H3 120.7 . . ?
C20 C24 H24 118.9 . . ?
C23 C24 C20 122(2) . . ?
C23 C24 H24 118.9 . . ?
C14 C16 H16 120.7 . . ?
C17 C16 C14 118.7(18) . . ?
C17 C16 H16 120.7 . . ?
C14 C15 H15 121.0 . . ?
N6 C15 C14 118(2) . . ?
N6 C15 H15 121.0 . . ?
C20 C21 H21 118.7 . . ?
C20 C21 N8 122.5(18) . . ?
N8 C21 H21 118.7 . . ?
N7 C19 C20 115(2) . . ?
N7 C19 H19A 108.5 . . ?
N7 C19 H19B 108.5 . . ?
C20 C19 H19A 108.5 . . ?
C20 C19 H19B 108.5 . . ?
H19A C19 H19B 107.5 . . ?
N5 C13 C14 109.2(18) . . ?
N5 C13 H13A 109.8 . . ?
N5 C13 H13B 109.8 . . ?
C14 C13 H13A 109.8 . . ?
C14 C13 H13B 109.8 . . ?
H13A C13 H13B 108.3 . . ?
N4 C10 H10 121.2 . . ?
N4 C10 C11 117.5(15) . . ?
C11 C10 H10 121.2 . . ?
C12 C11 C10 120.7(16) . . ?
C12 C11 H11 119.7 . . ?
C10 C11 H11 119.7 . . ?
C3 C2 H2A 121.5 . . ?
C4 C2 C3 117.0(17) . . ?
C4 C2 H2A 121.5 . . ?
N2 C4 C2 121.2(16) . . ?
N2 C4 H4A 119.4 . . ?
C2 C4 H4A 119.4 . . ?
N6 C18 H18 120.3 . . ?
N6 C18 C17 119.5(16) . . ?
C17 C18 H18 120.3 . . ?
C16 C17 C18 120.8(17) . . ?
C16 C17 H17 119.6 . . ?
C18 C17 H17 119.6 . . ?
C21 N8 H8 120.9 . . ?
C22 N8 C21 118.2(16) . . ?
C22 N8 H8 120.9 . . ?
C23 C22 N8 118.2(18) . . ?
C23 C22 H22 120.9 . . ?
N8 C22 H22 120.9 . . ?
H1F O1 H1G 104.5 . . ?
H2B O2 H2C 104.5 . . ?
I14 Ag4 I15 164.9(7) . . ?
I12 Ag3 I9 95.0(3) . . ?
I16 Ag3 I9 102.0(3) . . ?
I16 Ag3 I12 163.0(5) . . ?

loop_
_geom_bond_atom_site_label_1
_geom_bond_atom_site_label_2
_geom_bond_distance
_geom_bond_site_symmetry_2
_geom_bond_publ_flag
Bi1 I1 3.0631(14) . ?
Bi1 I2 3.1226(17) . ?
Bi1 I3 2.9836(15) . ?
Bi1 I6 3.0408(17) . ?
Bi1 I8 3.0881(14) . ?
Bi1 I9 3.1632(16) . ?
Bi2 I4 2.9830(16) . ?
Bi2 I5 3.0616(14) . ?
Bi2 I7 3.0873(15) . ?
Bi2 I10 3.0411(17) . ?
Bi2 I11 3.1181(17) . ?
Bi2 I13 3.1656(16) . ?
I7 Ag1 3.259(13) 1_455 ?
I8 Ag2 3.115(7) 1_655 ?
I9 Ag2 2.981(9) . ?
I9 Ag3 3.262(11) . ?
I12 Ag2 2.739(10) . ?
I12 Ag3 2.650(10) . ?
I13 Ag1 2.985(7) . ?
I14 Ag1 2.705(11) . ?
I14 Ag4 2.636(14) . ?
I15 Ag1 2.709(11) . ?
I15 Ag4 2.639(14) . ?
I16 Ag2 2.717(10) . ?
I16 Ag3 2.642(10) . ?
Ag1 I7 3.259(13) 1_655 ?
Ag2 I8 3.115(6) 1_455 ?
N3 H3A 0.8900 . ?
N3 H3B 0.8900 . ?
N3 H3C 0.8900 . ?
N3 C7 1.49(3) . ?
N1 H1A 0.8900 . ?
N1 H1B 0.8900 . ?
N1 H1C 0.8900 . ?
N1 C1 1.49(3) . ?
N2 H2 0.8600 . ?
N2 C6 1.300(18) . ?
N2 C4 1.319(14) . ?
C8 C7 1.52(3) . ?
C8 C12 1.373(15) . ?
C8 C9 1.367(18) . ?
N7 H7C 0.8900 . ?
N7 H7D 0.8900 . ?
N7 H7E 0.8900 . ?
N7 C19 1.42(3) . ?
C5 C1 1.50(3) . ?
C5 C6 1.355(19) . ?
C5 C3 1.394(19) . ?
N4 H4 0.8600 . ?
N4 C9 1.380(17) . ?
N4 C10 1.335(16) . ?
C20 C24 1.370(19) . ?
C20 C21 1.38(2) . ?
C20 C19 1.49(3) . ?
N5 H5A 0.8900 . ?
N5 H5B 0.8900 . ?
N5 H5C 0.8900 . ?
N5 C13 1.51(3) . ?
C1 H1D 0.9700 . ?
C1 H1E 0.9700 . ?
C7 H7A 0.9700 . ?
C7 H7B 0.9700 . ?
C12 H12 0.9300 . ?
C12 C11 1.347(15) . ?
C23 H23 0.9300 . ?
C23 C24 1.32(2) . ?
C23 C22 1.307(19) . ?
C14 C16 1.367(19) . ?
C14 C15 1.360(19) . ?
C14 C13 1.52(3) . ?
C9 H9 0.9300 . ?
C6 H6 0.9300 . ?
N6 H6A 0.8600 . ?
N6 C15 1.353(18) . ?
N6 C18 1.371(18) . ?
C3 H3 0.9300 . ?
C3 C2 1.404(18) . ?
C24 H24 0.9300 . ?
C16 H16 0.9300 . ?
C16 C17 1.313(18) . ?
C15 H15 0.9300 . ?
C21 H21 0.9300 . ?
C21 N8 1.408(17) . ?
C19 H19A 0.9700 . ?
C19 H19B 0.9700 . ?
C13 H13A 0.9700 . ?
C13 H13B 0.9700 . ?
C10 H10 0.9300 . ?
C10 C11 1.36(2) . ?
C11 H11 0.9300 . ?
C2 H2A 0.9300 . ?
C2 C4 1.366(15) . ?
C4 H4A 0.9300 . ?
C18 H18 0.9300 . ?
C18 C17 1.392(17) . ?
C17 H17 0.9300 . ?
N8 H8 0.8600 . ?
N8 C22 1.361(17) . ?
C22 H22 0.9300 . ?
O1 H1F 0.8499 . ?
O1 H1G 0.8501 . ?
O2 H2B 0.8500 . ?
O2 H2C 0.8498 . ?

loop_
_geom_torsion_atom_site_label_1
_geom_torsion_atom_site_label_2
_geom_torsion_atom_site_label_3
_geom_torsion_atom_site_label_4
_geom_torsion
_geom_torsion_site_symmetry_1
_geom_torsion_site_symmetry_2
_geom_torsion_site_symmetry_3
_geom_torsion_site_symmetry_4
_geom_torsion_publ_flag
C8 C12 C11 C10 7(3) . . . . ?
C5 C3 C2 C4 8(3) . . . . ?
N4 C10 C11 C12 -7(3) . . . . ?
C20 C21 N8 C22 -1(3) . . . . ?
C1 C5 C6 N2 179.0(19) . . . . ?
C1 C5 C3 C2 175(2) . . . . ?
C7 C8 C12 C11 175.0(18) . . . . ?
C7 C8 C9 N4 -179.0(18) . . . . ?
C12 C8 C7 N3 77(2) . . . . ?
C12 C8 C9 N4 0(3) . . . . ?
C14 C16 C17 C18 0(3) . . . . ?
C9 C8 C7 N3 -105(2) . . . . ?
C9 C8 C12 C11 -4(3) . . . . ?
C9 N4 C10 C11 3(2) . . . . ?
C6 N2 C4 C2 1(3) . . . . ?
C6 C5 C1 N1 104(2) . . . . ?
C6 C5 C3 C2 -5(3) . . . . ?
N6 C18 C17 C16 2(3) . . . . ?
C3 C5 C1 N1 -76(3) . . . . ?
C3 C5 C6 N2 -1(3) . . . . ?
C3 C2 C4 N2 -7(3) . . . . ?
C24 C20 C21 N8 -1(3) . . . . ?
C24 C20 C19 N7 -85(3) . . . . ?
C24 C23 C22 N8 2(3) . . . . ?
C16 C14 C15 N6 6(4) . . . . ?
C16 C14 C13 N5 -98(2) . . . . ?
C15 C14 C16 C17 -4(3) . . . . ?
C15 C14 C13 N5 86(3) . . . . ?
C15 N6 C18 C17 0(3) . . . . ?
C21 C20 C24 C23 4(4) . . . . ?
C21 C20 C19 N7 92(3) . . . . ?
C21 N8 C22 C23 1(3) . . . . ?
C19 C20 C24 C23 -179(2) . . . . ?
C19 C20 C21 N8 -178(2) . . . . ?
C13 C14 C16 C17 -179.4(18) . . . . ?
C13 C14 C15 N6 -179(2) . . . . ?
C10 N4 C9 C8 1(3) . . . . ?
C4 N2 C6 C5 3(3) . . . . ?
C18 N6 C15 C14 -3(3) . . . . ?
C22 C23 C24 C20 -5(4) . . . . ?
